data_4322834
loop_
_publ_author_name
'Chip Nataro'
'Robert J. Angelici'

_publ_contact_author
;Prof. Robert J. Angelici
Department of Chemistry
Iowa State University
Ames, IA 50010
;
_publ_contact_author_email angelici@iastate.edu
_publ_contact_author_fax 515-294-0105
_publ_contact_author_phone 515-294-2603
_publ_section_title
;
 Protonation of Metal-Metal Bonds in Cp~2~Ru~2~(Co)~3~(PR~3~) and
 Cp~2~Mo~2~(CO)~4~(PR~3~)~2~
;
_journal_name_full 'Inorganic Chemistry'
_journal_page_first 2975
_journal_page_last 2983
_journal_paper_doi 10.1021/ic971516v
_journal_volume 37
_journal_year 1998
_chemical_compound_source synthetic
_chemical_formula_moiety 'C16 H20 O3 P Ru, C F3 S O3'
_chemical_formula_sum 'C17 H20 F3 O6 P Ru2 S'
_chemical_formula_weight 642.50
_chemical_name_systematic
; 
 ? 
;
_space_group_IT_number 14
_symmetry_cell_setting monoclinic
_symmetry_space_group_name_Hall '-P 2ybc'
_symmetry_space_group_name_H-M 'P 1 21/c 1'
_atom_sites_solution_hydrogens geom
_atom_sites_solution_primary direct
_atom_sites_solution_secondary difmap
_audit_creation_method SHELXL
_cell_angle_alpha 90.00
_cell_angle_beta 111.930(10)
_cell_angle_gamma 90.00
_cell_formula_units_Z 4
_cell_length_a 12.7600(10)
_cell_length_b 11.2880(10)
_cell_length_c 16.691(2)
_cell_measurement_reflns_used 25
_cell_measurement_temperature 213(2)
_cell_measurement_theta_max 33.005
_cell_measurement_theta_min 19.752
_cell_volume 2230.1(4)
_computing_cell_refinement 'XSCANS (Siemens, 1994)'
_computing_data_collection 'XSCANS (Siemens, 1994)'
_computing_data_reduction 'SHELXTL-Plus V4.0 (Siemens, 1990)'
_computing_molecular_graphics 'SHELXTL-Plus V4.0 (Siemens, 1990)'
_computing_publication_material 'SHELXL-93 (Sheldrick, 1993)'
_computing_structure_refinement 'SHELXL-93 (Sheldrick, 1993)'
_computing_structure_solution 'SHELXTL-Plus V4.0 (Siemens, 1990)'
_diffrn_ambient_temperature 213(2)
_diffrn_measurement_device 'Siemens P4RA'
_diffrn_measurement_method 2\q-'\q
_diffrn_radiation_monochromator graphite
_diffrn_radiation_source 'rotating anode'
_diffrn_radiation_type CuK\a
_diffrn_radiation_wavelength 1.54178
_diffrn_reflns_av_R_equivalents 0.0603
_diffrn_reflns_av_sigmaI/netI 0.0464
_diffrn_reflns_limit_h_max 13
_diffrn_reflns_limit_h_min -1
_diffrn_reflns_limit_k_max 12
_diffrn_reflns_limit_k_min -1
_diffrn_reflns_limit_l_max 17
_diffrn_reflns_limit_l_min -18
_diffrn_reflns_number 3877
_diffrn_reflns_theta_max 56.74
_diffrn_reflns_theta_min 3.73
_diffrn_standards_decay_% none
_diffrn_standards_interval_count 97
_diffrn_standards_number 3
_exptl_absorpt_coefficient_mu 13.041
_exptl_absorpt_correction_T_max 1.000
_exptl_absorpt_correction_T_min 0.411
_exptl_absorpt_correction_type psi-scans
_exptl_absorpt_process_details 'XEMP (Siemens, 1990)'
_exptl_crystal_colour orange
_exptl_crystal_density_diffrn 1.914
_exptl_crystal_density_meas ?
_exptl_crystal_density_method none
_exptl_crystal_description rectangular
_exptl_crystal_F_000 1264
_exptl_crystal_size_max 0.4
_exptl_crystal_size_mid 0.2
_exptl_crystal_size_min 0.12
_refine_diff_density_max 1.219
_refine_diff_density_min -1.398
_refine_diff_density_rms 0.149
_refine_ls_extinction_coef 0.00050(7)
_refine_ls_extinction_expression Fc^*^=kFc[1+0.001xFc^2^\l^3^/sin(2\q)]^-1/4^
_refine_ls_extinction_method SHELXL
_refine_ls_goodness_of_fit_all 1.036
_refine_ls_goodness_of_fit_obs 1.071
_refine_ls_hydrogen_treatment constr
_refine_ls_matrix_type full
_refine_ls_number_parameters 275
_refine_ls_number_reflns 2984
_refine_ls_number_restraints 0
_refine_ls_restrained_S_all 1.036
_refine_ls_restrained_S_obs 1.071
_refine_ls_R_factor_all 0.0439
_refine_ls_R_factor_obs 0.0410
_refine_ls_shift/esd_max -0.001
_refine_ls_shift/esd_mean 0.000
_refine_ls_structure_factor_coef Fsqd
_refine_ls_weighting_details 'w=1/[\s^2^(Fo^2^)+(0.0744P)^2^+3.0754P] where P=(Fo^2^+2Fc^2^)/3'
_refine_ls_weighting_scheme calc
_refine_ls_wR_factor_all 0.1088
_refine_ls_wR_factor_obs 0.1072
_reflns_number_observed 2730
_reflns_number_total 2984
_reflns_observed_criterion >2sigma(I)
_cod_data_source_file ic971516v_2.cif
_cod_data_source_block str1164
_cod_depositor_comments
;
The following automatic conversions were performed:

'_exptl_crystal_density_meas' value 'not measured' was changed to '?'
- the value is perceived as not measured.

Automatic conversion script
Id: cif_fix_values 3008 2015-01-20 13:52:24Z robertas 

The following automatic conversions were performed:

'_refine_ls_weighting_scheme' value 'calc
w=1/[\s^2^(Fo^2^)+(0.0744P)^2^+3.0754P] where P=(Fo^2^+2Fc^2^)/3' was
changed to 'calc'. New tag '_refine_ls_weighting_details' was
created. The value of the new tag was set to
'w=1/[\s^2^(Fo^2^)+(0.0744P)^2^+3.0754P] where P=(Fo^2^+2Fc^2^)/3'.

Automatic conversion script
Id: cif_fix_values 3143 2015-03-26 13:38:13Z robertas 
;
_cod_original_sg_symbol_H-M 'P 21/c'
_cod_database_code 4322834

loop_
_symmetry_equiv_pos_as_xyz
'x, y, z'
'-x, y+1/2, -z+1/2'
'-x, -y, -z'
'x, -y-1/2, z-1/2'

loop_
_atom_site_aniso_label
_atom_site_aniso_U_11
_atom_site_aniso_U_22
_atom_site_aniso_U_33
_atom_site_aniso_U_23
_atom_site_aniso_U_13
_atom_site_aniso_U_12
Ru2 0.0201(3) 0.0128(3) 0.0227(3) -0.0033(2) 0.0130(2) -0.0021(2)
Ru1 0.0273(3) 0.0114(3) 0.0204(3) -0.0012(2) 0.0142(2) -0.0031(2)
P1 0.0354(8) 0.0141(8) 0.0242(8) 0.0019(6) 0.0145(6) -0.0049(6)
O1 0.038(3) 0.041(3) 0.080(4) 0.000(3) 0.031(3) -0.002(2)
O2 0.038(3) 0.092(4) 0.044(3) 0.001(3) 0.026(2) -0.008(3)
O3 0.042(3) 0.032(3) 0.036(3) 0.008(2) 0.011(2) 0.004(2)
C1 0.054(4) 0.034(4) 0.027(3) -0.008(3) 0.025(3) -0.005(3)
C2 0.055(4) 0.020(3) 0.037(4) -0.004(3) 0.029(3) 0.012(3)
C3 0.042(4) 0.039(4) 0.025(3) -0.001(3) 0.021(3) -0.001(3)
C4 0.057(4) 0.018(3) 0.039(4) -0.002(3) 0.036(3) -0.005(3)
C5 0.053(4) 0.029(4) 0.027(4) 0.000(3) 0.023(3) 0.006(3)
C6 0.033(4) 0.086(7) 0.079(6) 0.053(6) 0.011(4) -0.004(4)
C7 0.143(9) 0.025(4) 0.042(5) 0.009(3) 0.052(5) 0.006(5)
C8 0.056(5) 0.024(4) 0.042(4) 0.008(3) 0.016(3) -0.016(3)
C9 0.032(4) 0.028(4) 0.040(4) 0.001(3) 0.019(3) -0.004(3)
C10 0.037(4) 0.035(4) 0.062(5) -0.040(4) 0.015(3) -0.012(3)
C11 0.042(4) 0.057(5) 0.029(4) -0.003(3) 0.011(3) -0.028(4)
C12 0.021(3) 0.031(4) 0.067(5) -0.016(4) -0.001(3) -0.004(3)
C13 0.036(4) 0.048(5) 0.046(4) -0.024(4) 0.024(3) -0.025(3)
C14 0.053(4) 0.036(4) 0.044(4) 0.000(3) 0.012(3) -0.023(4)
C15 0.029(3) 0.037(4) 0.033(4) 0.004(3) 0.019(3) -0.001(3)
C16 0.026(3) 0.019(3) 0.035(4) -0.005(3) 0.017(3) -0.003(3)
S 0.0296(8) 0.0154(7) 0.0335(9) 0.0004(6) 0.0169(7) 0.0000(6)
O6 0.050(3) 0.036(3) 0.047(3) 0.004(2) 0.033(2) -0.004(2)
O5 0.050(3) 0.024(2) 0.049(3) 0.013(2) 0.029(2) 0.005(2)
O4 0.054(3) 0.037(3) 0.044(3) -0.015(2) 0.017(2) -0.005(2)
F1 0.056(3) 0.040(3) 0.090(4) 0.018(2) 0.017(3) 0.019(2)
F2 0.038(2) 0.061(3) 0.081(3) -0.033(3) 0.008(2) -0.009(2)
F3 0.055(3) 0.058(3) 0.091(4) -0.014(3) 0.055(3) 0.003(2)
C17 0.038(4) 0.019(3) 0.055(4) -0.005(3) 0.020(3) -0.001(3)

loop_
_atom_site_label
_atom_site_type_symbol
_atom_site_fract_x
_atom_site_fract_y
_atom_site_fract_z
_atom_site_U_iso_or_equiv
_atom_site_thermal_displace_type
_atom_site_occupancy
_atom_site_calc_flag
_atom_site_refinement_flags
_atom_site_disorder_group
Ru2 Ru 0.75533(3) 0.09439(3) 0.17455(3) 0.0171(2) Uani 1 d . .
Ru1 Ru 0.78378(3) 0.32421(3) 0.27393(3) 0.0182(2) Uani 1 d . .
P1 P 0.73580(13) 0.46050(13) 0.16371(9) 0.0236(4) Uani 1 d . .
O1 O 1.0241(4) 0.3381(4) 0.2856(4) 0.0503(13) Uani 1 d . .
O2 O 0.9484(4) 0.1220(6) 0.1135(3) 0.0551(14) Uani 1 d . .
O3 O 0.9217(4) 0.0330(4) 0.3536(3) 0.0380(11) Uani 1 d . .
C1 C 0.8123(6) 0.4004(6) 0.4032(4) 0.035(2) Uani 1 d . .
H1A H 0.8714(6) 0.4543(6) 0.4349(4) 0.080 Uiso 1 d R .
C2 C 0.7029(6) 0.4315(6) 0.3458(4) 0.034(2) Uani 1 d . .
H2A H 0.6749(6) 0.5107(6) 0.3314(4) 0.080 Uiso 1 d R .
C3 C 0.6382(6) 0.3261(6) 0.3191(4) 0.033(2) Uani 1 d . .
H3A H 0.5596(6) 0.3217(6) 0.2828(4) 0.080 Uiso 1 d R .
C4 C 0.7089(6) 0.2300(5) 0.3604(4) 0.033(2) Uani 1 d . .
H4A H 0.6864(6) 0.1483(5) 0.3554(4) 0.080 Uiso 1 d R .
C5 C 0.8153(6) 0.2738(6) 0.4113(4) 0.034(2) Uani 1 d . .
H5A H 0.8777(6) 0.2275(6) 0.4484(4) 0.080 Uiso 1 d R .
C6 C 0.5899(6) 0.5057(9) 0.1220(6) 0.069(3) Uani 1 d . .
H6A H 0.5775(6) 0.5623(9) 0.0764(6) 0.080 Uiso 1 d R .
H6B H 0.5423(6) 0.4380(9) 0.1000(6) 0.080 Uiso 1 d R .
H6C H 0.5722(6) 0.5412(9) 0.1677(6) 0.080 Uiso 1 d R .
C7 C 0.7609(9) 0.4167(6) 0.0684(5) 0.065(3) Uani 1 d . .
H7A H 0.7382(9) 0.4794(6) 0.0265(5) 0.080 Uiso 1 d R .
H7B H 0.8399(9) 0.4007(6) 0.0836(5) 0.080 Uiso 1 d R .
H7C H 0.7181(9) 0.3466(6) 0.0444(5) 0.080 Uiso 1 d R .
C8 C 0.8085(6) 0.5996(6) 0.1908(5) 0.041(2) Uani 1 d . .
H8A H 0.7835(6) 0.6510(6) 0.1413(5) 0.080 Uiso 1 d R .
H8B H 0.7927(6) 0.6358(6) 0.2371(5) 0.080 Uiso 1 d R .
H8C H 0.8883(6) 0.5864(6) 0.2086(5) 0.080 Uiso 1 d R .
C9 C 0.9322(6) 0.3313(5) 0.2789(4) 0.0315(15) Uani 1 d . .
C10 C 0.6756(6) -0.0547(6) 0.0874(5) 0.045(2) Uani 1 d . .
H10A H 0.7140(6) -0.1134(6) 0.0669(5) 0.080 Uiso 1 d R .
C11 C 0.6281(6) 0.0529(7) 0.0451(4) 0.043(2) Uani 1 d . .
H11A H 0.6288(6) 0.0804(7) -0.0092(4) 0.080 Uiso 1 d R .
C12 C 0.5704(5) 0.1051(6) 0.0929(5) 0.044(2) Uani 1 d . .
H12A H 0.5260(5) 0.1762(6) 0.0780(5) 0.080 Uiso 1 d R .
C13 C 0.5844(5) 0.0329(7) 0.1631(5) 0.041(2) Uani 1 d . .
H13A H 0.5511(5) 0.0461(7) 0.2052(5) 0.080 Uiso 1 d R .
C14 C 0.6473(6) -0.0644(7) 0.1599(5) 0.046(2) Uani 1 d . .
H14A H 0.6640(6) -0.1306(7) 0.1988(5) 0.080 Uiso 1 d R .
C15 C 0.8748(5) 0.1168(6) 0.1385(4) 0.0312(14) Uani 1 d . .
C16 C 0.8576(5) 0.0593(5) 0.2870(4) 0.0251(13) Uani 1 d . .
S S 0.32209(12) 0.18890(12) 0.60584(10) 0.0247(4) Uani 1 d . .
O6 O 0.3540(4) 0.2030(4) 0.5324(3) 0.0404(11) Uani 1 d . .
O5 O 0.3263(4) 0.0688(4) 0.6360(3) 0.0381(11) Uani 1 d . .
O4 O 0.3675(4) 0.2753(4) 0.6726(3) 0.0455(12) Uani 1 d . .
F1 F 0.1517(4) 0.3298(4) 0.5281(3) 0.0649(14) Uani 1 d . .
F2 F 0.1138(3) 0.1463(4) 0.5014(3) 0.0641(13) Uani 1 d . .
F3 F 0.1284(4) 0.2166(4) 0.6234(3) 0.0601(13) Uani 1 d . .
C17 C 0.1717(6) 0.2217(5) 0.5623(5) 0.037(2) Uani 1 d . .
H1 H 0.7280(59) 0.2443(68) 0.1838(45) 0.050 Uiso 1 d . .

loop_
_atom_type_symbol
_atom_type_description
_atom_type_scat_dispersion_real
_atom_type_scat_dispersion_imag
_atom_type_scat_source
C C 0.0181 0.0091 'International Tables Vol C Tables 4.2.6.8 and 6.1.1.4'
H H 0.0000 0.0000 'International Tables Vol C Tables 4.2.6.8 and 6.1.1.4'
O O 0.0492 0.0322 'International Tables Vol C Tables 4.2.6.8 and 6.1.1.4'
F F 0.0727 0.0534 'International Tables Vol C Tables 4.2.6.8 and 6.1.1.4'
P P 0.2955 0.4335 'International Tables Vol C Tables 4.2.6.8 and 6.1.1.4'
S S 0.3331 0.5567 'International Tables Vol C Tables 4.2.6.8 and 6.1.1.4'
Ru Ru 0.0552 3.2960 'International Tables Vol C Tables 4.2.6.8 and 6.1.1.4'

loop_
_geom_angle_atom_site_label_1
_geom_angle_atom_site_label_2
_geom_angle_atom_site_label_3
_geom_angle
_geom_angle_site_symmetry_1
_geom_angle_site_symmetry_3
_geom_angle_publ_flag
C15 Ru2 C16 90.2(3) . . ?
C15 Ru2 C10 97.0(3) . . ?
C16 Ru2 C10 118.2(3) . . ?
C15 Ru2 C11 96.0(3) . . ?
C16 Ru2 C11 155.5(3) . . ?
C10 Ru2 C11 37.5(3) . . ?
C15 Ru2 C14 128.8(3) . . ?
C16 Ru2 C14 96.4(3) . . ?
C10 Ru2 C14 36.6(3) . . ?
C11 Ru2 C14 61.5(3) . . ?
C15 Ru2 C13 155.8(3) . . ?
C16 Ru2 C13 108.2(3) . . ?
C10 Ru2 C13 60.7(3) . . ?
C11 Ru2 C13 60.8(2) . . ?
C14 Ru2 C13 36.0(3) . . ?
C15 Ru2 C12 126.9(3) . . ?
C16 Ru2 C12 142.8(3) . . ?
C10 Ru2 C12 61.3(3) . . ?
C11 Ru2 C12 36.6(3) . . ?
C14 Ru2 C12 60.5(3) . . ?
C13 Ru2 C12 36.0(3) . . ?
C15 Ru2 Ru1 96.7(2) . . ?
C16 Ru2 Ru1 74.8(2) . . ?
C10 Ru2 Ru1 161.0(2) . . ?
C11 Ru2 Ru1 127.6(2) . . ?
C14 Ru2 Ru1 134.1(2) . . ?
C13 Ru2 Ru1 103.1(2) . . ?
C12 Ru2 Ru1 99.8(2) . . ?
C9 Ru1 C2 128.6(3) . . ?
C9 Ru1 C1 98.3(3) . . ?
C2 Ru1 C1 37.1(2) . . ?
C9 Ru1 C5 100.0(3) . . ?
C2 Ru1 C5 61.8(2) . . ?
C1 Ru1 C5 37.4(2) . . ?
C9 Ru1 C3 159.3(3) . . ?
C2 Ru1 C3 37.1(2) . . ?
C1 Ru1 C3 61.8(2) . . ?
C5 Ru1 C3 61.1(2) . . ?
C9 Ru1 C4 130.7(3) . . ?
C2 Ru1 C4 61.3(2) . . ?
C1 Ru1 C4 61.3(2) . . ?
C5 Ru1 C4 36.0(2) . . ?
C3 Ru1 C4 36.5(2) . . ?
C9 Ru1 P1 88.2(2) . . ?
C2 Ru1 P1 91.7(2) . . ?
C1 Ru1 P1 114.6(2) . . ?
C5 Ru1 P1 151.4(2) . . ?
C3 Ru1 P1 104.8(2) . . ?
C4 Ru1 P1 140.6(2) . . ?
C9 Ru1 Ru2 88.5(2) . . ?
C2 Ru1 Ru2 141.4(2) . . ?
C1 Ru1 Ru2 143.7(2) . . ?
C5 Ru1 Ru2 106.3(2) . . ?
C3 Ru1 Ru2 104.3(2) . . ?
C4 Ru1 Ru2 87.4(2) . . ?
P1 Ru1 Ru2 101.15(4) . . ?
C8 P1 C6 102.2(4) . . ?
C8 P1 C7 102.5(4) . . ?
C6 P1 C7 103.6(5) . . ?
C8 P1 Ru1 115.2(2) . . ?
C6 P1 Ru1 115.3(3) . . ?
C7 P1 Ru1 116.1(2) . . ?
C2 C1 C5 107.3(6) . . ?
C2 C1 Ru1 71.1(3) . . ?
C5 C1 Ru1 72.3(4) . . ?
C1 C2 C3 108.5(6) . . ?
C1 C2 Ru1 71.8(3) . . ?
C3 C2 Ru1 72.9(4) . . ?
C4 C3 C2 107.3(6) . . ?
C4 C3 Ru1 72.5(4) . . ?
C2 C3 Ru1 70.0(3) . . ?
C5 C4 C3 108.9(6) . . ?
C5 C4 Ru1 71.2(3) . . ?
C3 C4 Ru1 71.0(4) . . ?
C4 C5 C1 108.0(6) . . ?
C4 C5 Ru1 72.9(4) . . ?
C1 C5 Ru1 70.3(4) . . ?
O1 C9 Ru1 176.8(6) . . ?
C14 C10 C11 107.4(6) . . ?
C14 C10 Ru2 72.1(4) . . ?
C11 C10 Ru2 71.5(4) . . ?
C12 C11 C10 107.1(6) . . ?
C12 C11 Ru2 72.8(4) . . ?
C10 C11 Ru2 71.0(4) . . ?
C13 C12 C11 107.8(6) . . ?
C13 C12 Ru2 71.3(4) . . ?
C11 C12 Ru2 70.5(4) . . ?
C14 C13 C12 109.3(6) . . ?
C14 C13 Ru2 71.6(4) . . ?
C12 C13 Ru2 72.6(4) . . ?
C13 C14 C10 108.4(7) . . ?
C13 C14 Ru2 72.4(4) . . ?
C10 C14 Ru2 71.3(4) . . ?
O2 C15 Ru2 174.8(6) . . ?
O3 C16 Ru2 176.4(5) . . ?
O4 S O6 115.3(3) . . ?
O4 S O5 114.7(3) . . ?
O6 S O5 114.6(3) . . ?
O4 S C17 103.4(3) . . ?
O6 S C17 103.3(3) . . ?
O5 S C17 103.1(3) . . ?
F2 C17 F3 106.8(5) . . ?
F2 C17 F1 107.4(6) . . ?
F3 C17 F1 107.5(5) . . ?
F2 C17 S 112.4(4) . . ?
F3 C17 S 111.3(5) . . ?
F1 C17 S 111.2(5) . . ?

loop_
_geom_bond_atom_site_label_1
_geom_bond_atom_site_label_2
_geom_bond_distance
_geom_bond_site_symmetry_2
_geom_bond_publ_flag
Ru2 C15 1.854(6) . ?
Ru2 C16 1.885(7) . ?
Ru2 C10 2.209(6) . ?
Ru2 C11 2.215(6) . ?
Ru2 C14 2.218(7) . ?
Ru2 C13 2.228(6) . ?
Ru2 C12 2.244(6) . ?
Ru2 Ru1 3.0271(6) . ?
Ru1 C9 1.866(7) . ?
Ru1 C2 2.212(6) . ?
Ru1 C1 2.222(6) . ?
Ru1 C5 2.249(6) . ?
Ru1 C3 2.251(6) . ?
Ru1 C4 2.271(6) . ?
Ru1 P1 2.2989(15) . ?
P1 C8 1.794(6) . ?
P1 C6 1.801(7) . ?
P1 C7 1.805(7) . ?
O1 C9 1.139(8) . ?
O2 C15 1.162(7) . ?
O3 C16 1.146(7) . ?
C1 C2 1.410(9) . ?
C1 C5 1.435(10) . ?
C2 C3 1.421(9) . ?
C3 C4 1.415(9) . ?
C4 C5 1.396(9) . ?
C10 C14 1.389(10) . ?
C10 C11 1.422(11) . ?
C11 C12 1.401(10) . ?
C12 C13 1.383(11) . ?
C13 C14 1.374(11) . ?
S O4 1.430(5) . ?
S O6 1.438(5) . ?
S O5 1.441(4) . ?
S C17 1.818(7) . ?
F1 C17 1.331(8) . ?
F2 C17 1.320(8) . ?
F3 C17 1.330(8) . ?
